data_7228479
loop_
_publ_author_name
'Puttreddy, Rakesh'
'Beyeh, Ngong Kodiah'
'Ras, Robin H.A.'
'Trant, John'
'Rissanen, Kari'

_publ_section_title
;
 Endo-/Exo- and Halogen Bonded Complexes of Conformationally Rigid
 Cethyl-2-bromoresorcinarene and aromatic N-oxides
;
_journal_name_full CrystEngComm
_journal_paper_doi 10.1039/C7CE00975E
_journal_year 2017
_chemical_formula_moiety 'C36 H36 Br4 O8, 3(C10 H8 N2 O2), 3(C3 H6 O)'
_chemical_formula_sum 'C75 H78 Br4 N6 O17'
_chemical_formula_weight 1655.07
_space_group_crystal_system monoclinic
_space_group_IT_number 15
_space_group_name_Hall '-C 2yc'
_space_group_name_H-M_alt 'C 1 2/c 1'
_symmetry_space_group_name_Hall '-C 2yc'
_symmetry_space_group_name_H-M 'C 1 2/c 1'
_atom_sites_solution_hydrogens mixed
_atom_sites_solution_primary direct
_audit_creation_date 2017-05-09
_audit_creation_method
;
Olex2 1.2
(compiled 2016.08.25 svn.r3337 for OlexSys, GUI svn.r5103)
;
_audit_update_record
;
2017-05-22 deposited with the CCDC.
2017-06-15 downloaded from the CCDC.
;
_cell_angle_alpha 90
_cell_angle_beta 120.42(3)
_cell_angle_gamma 90
_cell_formula_units_Z 4
_cell_length_a 37.615(8)
_cell_length_b 7.8003(16)
_cell_length_c 27.830(6)
_cell_measurement_reflns_used 10353
_cell_measurement_temperature 120.01(10)
_cell_measurement_theta_max 73.1380
_cell_measurement_theta_min 3.6550
_cell_volume 7041(3)
_computing_cell_refinement
;
CrysAlisPro, Agilent Technologies,
Version 1.171.37.35 (release 13-08-2014 CrysAlis171 .NET)
(compiled Aug 13 2014,18:06:01)
;
_computing_data_collection
;
CrysAlisPro, Agilent Technologies,
Version 1.171.37.35 (release 13-08-2014 CrysAlis171 .NET)
(compiled Aug 13 2014,18:06:01)
;
_computing_data_reduction
;
CrysAlisPro, Agilent Technologies,
Version 1.171.37.35 (release 13-08-2014 CrysAlis171 .NET)
(compiled Aug 13 2014,18:06:01)
;
_computing_molecular_graphics 'Olex2 (Dolomanov et al., 2009)'
_computing_publication_material 'Olex2 (Dolomanov et al., 2009)'
_computing_structure_refinement 'ShelXL (Sheldrick, 2015)'
_computing_structure_solution 'ShelXT (Sheldrick, 2015)'
_diffrn_ambient_environment N~2~
_diffrn_ambient_temperature 120.01(10)
_diffrn_detector 'CCD plate'
_diffrn_detector_area_resol_mean 5.1977
_diffrn_detector_type Atlas
_diffrn_measured_fraction_theta_full 0.999
_diffrn_measured_fraction_theta_max 0.999
_diffrn_measurement_details
;
#__ type_ start__ end____ width___ exp.time_
  1 omega  -46.00   33.00   1.0000    1.5000
omega____ theta____ kappa____ phi______ frames
    -      -41.3676   37.0000  -90.0000 79

#__ type_ start__ end____ width___ exp.time_
  2 omega  -49.00   -4.00   1.0000    1.5000
omega____ theta____ kappa____ phi______ frames
    -      -41.3676   37.0000 -120.0000 45

#__ type_ start__ end____ width___ exp.time_
  3 omega  -96.00   -7.00   1.0000    1.5000
omega____ theta____ kappa____ phi______ frames
    -      -41.3676  125.0000  -30.0000 89

#__ type_ start__ end____ width___ exp.time_
  4 omega -114.00  -25.00   1.0000    1.5000
omega____ theta____ kappa____ phi______ frames
    -      -41.3676  -37.0000   90.0000 89

#__ type_ start__ end____ width___ exp.time_
  5 omega   33.00   91.00   1.0000    5.0000
omega____ theta____ kappa____ phi______ frames
    -      105.6154  -30.0000  -60.0000 58

#__ type_ start__ end____ width___ exp.time_
  6 omega   53.00  121.00   1.0000    5.0000
omega____ theta____ kappa____ phi______ frames
    -      105.6154   15.0000  -60.0000 68

#__ type_ start__ end____ width___ exp.time_
  7 omega   61.00  173.00   1.0000    5.0000
omega____ theta____ kappa____ phi______ frames
    -      105.6154   15.0000 -180.0000 112

#__ type_ start__ end____ width___ exp.time_
  8 omega   98.00  173.00   1.0000    5.0000
omega____ theta____ kappa____ phi______ frames
    -      105.6154  125.0000 -150.0000 75

#__ type_ start__ end____ width___ exp.time_
  9 omega   41.00   99.00   1.0000    5.0000
omega____ theta____ kappa____ phi______ frames
    -      105.6154  -45.0000  120.0000 58

#__ type_ start__ end____ width___ exp.time_
 10 omega   32.00  122.00   1.0000    5.0000
omega____ theta____ kappa____ phi______ frames
    -      105.6154 -125.0000   90.0000 90

#__ type_ start__ end____ width___ exp.time_
 11 omega   26.00  109.00   1.0000    5.0000
omega____ theta____ kappa____ phi______ frames
    -      105.6154  -94.0000  150.0000 83

#__ type_ start__ end____ width___ exp.time_
 12 omega   30.00   89.00   1.0000    5.0000
omega____ theta____ kappa____ phi______ frames
    -      105.6154  -30.0000 -120.0000 59

#__ type_ start__ end____ width___ exp.time_
 13 omega   31.00  136.00   1.0000    5.0000
omega____ theta____ kappa____ phi______ frames
    -      105.6154  -73.0000 -122.0000 105
;
_diffrn_measurement_device 'four-circle diffractometer'
_diffrn_measurement_device_type 'SuperNova, Dual, Cu at zero, Atlas'
_diffrn_measurement_method '\w scans'
_diffrn_orient_matrix_UB_11 0.0201194000
_diffrn_orient_matrix_UB_12 -0.1232074000
_diffrn_orient_matrix_UB_13 -0.0099238000
_diffrn_orient_matrix_UB_21 -0.0327794000
_diffrn_orient_matrix_UB_22 -0.1366391000
_diffrn_orient_matrix_UB_23 -0.0314106000
_diffrn_orient_matrix_UB_31 -0.0278506000
_diffrn_orient_matrix_UB_32 0.0718906000
_diffrn_orient_matrix_UB_33 -0.0766715000
_diffrn_radiation_monochromator mirror
_diffrn_radiation_probe x-ray
_diffrn_radiation_type MoK\a
_diffrn_radiation_wavelength 0.71073
_diffrn_reflns_av_R_equivalents 0.0303
_diffrn_reflns_av_unetI/netI 0.0302
_diffrn_reflns_Laue_measured_fraction_full 0.999
_diffrn_reflns_Laue_measured_fraction_max 0.999
_diffrn_reflns_limit_h_max 44
_diffrn_reflns_limit_h_min -38
_diffrn_reflns_limit_k_max 9
_diffrn_reflns_limit_k_min -9
_diffrn_reflns_limit_l_max 19
_diffrn_reflns_limit_l_min -33
_diffrn_reflns_number 21198
_diffrn_reflns_point_group_measured_fraction_full 0.999
_diffrn_reflns_point_group_measured_fraction_max 0.999
_diffrn_reflns_theta_full 25.242
_diffrn_reflns_theta_max 25.249
_diffrn_reflns_theta_min 1.516
_diffrn_source 'sealed X-ray tube'
_diffrn_source_type 'SuperNova (Cu) X-ray Source'
_exptl_absorpt_coefficient_mu 2.362
_exptl_absorpt_correction_T_max 1.00000
_exptl_absorpt_correction_T_min 0.85341
_exptl_absorpt_correction_type gaussian
_exptl_absorpt_process_details
;
CrysAlisPro, Agilent Technologies,
Version 1.171.37.35 (release 13-08-2014 CrysAlis171 .NET)
(compiled Aug 13 2014,18:06:01)
Empirical absorption correction using spherical harmonics,
 implemented in SCALE3 ABSPACK scaling algorithm.
Empirical absorption correction using spherical harmonics,
 implemented in SCALE3 ABSPACK scaling algorithm.
;
_exptl_crystal_colour colourless
_exptl_crystal_colour_primary colourless
_exptl_crystal_density_diffrn 1.561
_exptl_crystal_description needle
_exptl_crystal_F_000 3384
_exptl_crystal_size_max 0.1712
_exptl_crystal_size_mid 0.0805
_exptl_crystal_size_min 0.0549
_refine_diff_density_max 3.166
_refine_diff_density_min -0.787
_refine_diff_density_rms 0.141
_refine_ls_extinction_method none
_refine_ls_goodness_of_fit_ref 1.053
_refine_ls_hydrogen_treatment constr
_refine_ls_matrix_type full
_refine_ls_number_parameters 466
_refine_ls_number_reflns 6382
_refine_ls_number_restraints 0
_refine_ls_restrained_S_all 1.053
_refine_ls_R_factor_all 0.0605
_refine_ls_R_factor_gt 0.0566
_refine_ls_shift/su_max 0.001
_refine_ls_shift/su_mean 0.000
_refine_ls_structure_factor_coef Fsqd
_refine_ls_weighting_details 'w=1/[\s^2^(Fo^2^)+(0.0993P)^2^+33.2637P] where P=(Fo^2^+2Fc^2^)/3'
_refine_ls_weighting_scheme calc
_refine_ls_wR_factor_gt 0.1443
_refine_ls_wR_factor_ref 0.1499
_reflns_Friedel_coverage 0.000
_reflns_number_gt 5827
_reflns_number_total 6382
_reflns_threshold_expression 'I > 2\s(I)'
_cod_data_source_file c7ce00975e2.cif
_cod_data_source_block acetone_BrC2_10
_cod_original_cell_volume 7042(3)
_cod_database_code 7228479
_chemical_oxdiff_formula 'C10 H20 N4 O4 Br1'
_shelx_space_group_comment
;
The symmetry employed for this shelxl refinement is uniquely defined
by the following loop, which should always be used as a source of
symmetry information in preference to the above space-group names.
They are only intended as comments.
;
_reflns_odcompleteness_completeness 99.88
_reflns_odcompleteness_iscentric 1
_reflns_odcompleteness_theta 66.97
_olex2_refinement_description
;
1. Fixed Uiso
 At 1.2 times of:
  All C(H) groups, All C(H,H) groups
 At 1.5 times of:
  All C(H,H,H) groups, All O(H) groups
2.a Riding coordinates:
 O1(H1), O2(H2), O3(H3), O4(H4)
2.b Ternary CH refined with riding coordinates:
 C13(H13), C16(H16)
2.c Secondary CH2 refined with riding coordinates:
 C14(H14A,H14B), C17(H17A,H17B)
2.d Aromatic/amide H refined with riding coordinates:
 C6(H6), C12(H12), C19(H19), C20(H20), C21(H21), C22(H22), C25(H25), C26(H26),
 C27(H27), C28(H28), C29(H29), C30(H30), C32(H32), C33(H33)
2.e Idealised Me refined as rotating group:
 C15(H15A,H15B,H15C), C18(H18A,H18B,H18C), C35(H35A,H35B,H35C), C36(H36A,H36B,
 H36C), C38(H38A,H38B,H38C)
;
_shelx_shelxl_version_number 2014/7
_olex2_submission_special_instructions 'No special instructions were received'

loop_
_space_group_symop_operation_xyz
'x, y, z'
'-x, y, -z+1/2'
'x+1/2, y+1/2, z'
'-x+1/2, y+1/2, -z+1/2'
'-x, -y, -z'
'x, -y, z-1/2'
'-x+1/2, -y+1/2, -z'
'x+1/2, -y+1/2, z-1/2'

loop_
_atom_site_label
_atom_site_type_symbol
_atom_site_fract_x
_atom_site_fract_y
_atom_site_fract_z
_atom_site_U_iso_or_equiv
_atom_site_adp_type
_atom_site_occupancy
_atom_site_site_symmetry_order
_atom_site_calc_flag
_atom_site_refinement_flags_posn
_atom_site_refinement_flags_adp
_atom_site_refinement_flags_occupancy
Br1 Br 0.66976(2) 0.60542(5) 0.77296(2) 0.02083(14) Uani 1 1 d . . .
Br2 Br 0.44013(2) 0.74056(5) 0.56495(2) 0.01793(14) Uani 1 1 d . . .
O1 O 0.66213(8) 0.4381(3) 0.86616(10) 0.0161(5) Uani 1 1 d . . .
H1 H 0.6806 0.3670 0.8852 0.024 Uiso 1 1 d R . .
O2 O 0.60006(8) 0.4570(4) 0.66837(11) 0.0191(5) Uani 1 1 d . . .
H2 H 0.5751 0.4772 0.6478 0.029 Uiso 1 1 d R . .
O3 O 0.51581(7) 0.5153(3) 0.59985(11) 0.0171(5) Uani 1 1 d . . .
H3 H 0.5163 0.5926 0.5780 0.026 Uiso 1 1 d R . .
O4 O 0.38615(8) 0.5283(3) 0.59106(11) 0.0190(6) Uani 1 1 d . . .
H4 H 0.3712 0.4994 0.6036 0.029 Uiso 1 1 d R . .
O5 O 0.72011(8) 0.2226(4) 0.92343(12) 0.0231(6) Uani 1 1 d . . .
O6 O 0.99620(8) 0.2353(3) 0.98148(12) 0.0195(6) Uani 1 1 d . . .
O7 O 0.33102(9) 0.7819(4) 0.40952(13) 0.0254(6) Uani 1 1 d . . .
O8 O 0.72760(13) 0.9285(5) 0.78529(14) 0.0445(9) Uani 1 1 d . . .
O9 O 0.5000 0.8927(5) 0.7500 0.0244(9) Uani 1 2 d S T P
N1 N 0.75779(10) 0.2256(4) 0.93082(14) 0.0178(7) Uani 1 1 d . . .
N2 N 0.95873(10) 0.2330(4) 0.97470(13) 0.0160(6) Uani 1 1 d . . .
N3 N 0.30877(10) 0.7706(4) 0.43317(14) 0.0184(7) Uani 1 1 d . . .
C1 C 0.57049(11) 0.2675(5) 0.70820(15) 0.0136(7) Uani 1 1 d . . .
C2 C 0.59959(11) 0.3895(5) 0.71327(15) 0.0152(7) Uani 1 1 d . . .
C3 C 0.63041(11) 0.4422(5) 0.76646(15) 0.0150(7) Uani 1 1 d . . .
C4 C 0.63200(11) 0.3776(5) 0.81416(15) 0.0144(7) Uani 1 1 d . . .
C5 C 0.60220(11) 0.2613(4) 0.80957(15) 0.0135(7) Uani 1 1 d . . .
C6 C 0.57178(10) 0.2121(5) 0.75639(15) 0.0120(7) Uani 1 1 d . . .
H6 H 0.5512 0.1381 0.7530 0.014 Uiso 1 1 calc R . .
C7 C 0.42890(11) 0.2729(5) 0.62848(15) 0.0155(7) Uani 1 1 d . . .
C8 C 0.42115(11) 0.4375(5) 0.60524(14) 0.0148(7) Uani 1 1 d . . .
C9 C 0.45007(11) 0.5171(5) 0.59507(14) 0.0149(7) Uani 1 1 d . . .
C10 C 0.48695(11) 0.4375(5) 0.60839(14) 0.0147(7) Uani 1 1 d . . .
C11 C 0.49602(11) 0.2744(5) 0.63338(15) 0.0151(7) Uani 1 1 d . . .
C12 C 0.46677(11) 0.1979(5) 0.64260(14) 0.0136(7) Uani 1 1 d . . .
H12 H 0.4727 0.0902 0.6592 0.016 Uiso 1 1 calc R . .
C13 C 0.53798(10) 0.1979(5) 0.65131(14) 0.0128(7) Uani 1 1 d . . .
H13 H 0.5457 0.2371 0.6244 0.015 Uiso 1 1 calc R . .
C14 C 0.53824(11) 0.0007(5) 0.65022(15) 0.0185(7) Uani 1 1 d . . .
H14A H 0.5308 -0.0427 0.6766 0.022 Uiso 1 1 calc R . .
H14B H 0.5176 -0.0386 0.6134 0.022 Uiso 1 1 calc R . .
C15 C 0.58012(13) -0.0722(5) 0.66455(18) 0.0248(8) Uani 1 1 d . . .
H15A H 0.5886 -0.0231 0.6403 0.037 Uiso 1 1 calc GR . .
H15B H 0.5781 -0.1945 0.6599 0.037 Uiso 1 1 calc GR . .
H15C H 0.6001 -0.0450 0.7025 0.037 Uiso 1 1 calc GR . .
C16 C 0.39670(11) 0.1902(5) 0.63863(14) 0.0141(7) Uani 1 1 d . . .
H16 H 0.3698 0.2214 0.6068 0.017 Uiso 1 1 calc R . .
C17 C 0.39831(11) -0.0070(5) 0.64042(15) 0.0157(7) Uani 1 1 d . . .
H17A H 0.3956 -0.0495 0.6059 0.019 Uiso 1 1 calc R . .
H17B H 0.4250 -0.0434 0.6707 0.019 Uiso 1 1 calc R . .
C18 C 0.36428(13) -0.0865(5) 0.64844(17) 0.0226(8) Uani 1 1 d . . .
H18A H 0.3380 -0.0405 0.6211 0.034 Uiso 1 1 calc GR . .
H18B H 0.3694 -0.0600 0.6851 0.034 Uiso 1 1 calc GR . .
H18C H 0.3641 -0.2086 0.6441 0.034 Uiso 1 1 calc GR . .
C19 C 0.76639(12) 0.1300(5) 0.89729(16) 0.0210(8) Uani 1 1 d . . .
H19 H 0.7456 0.0655 0.8688 0.025 Uiso 1 1 calc R . .
C20 C 0.80556(12) 0.1274(5) 0.90512(16) 0.0192(8) Uani 1 1 d . . .
H20 H 0.8112 0.0592 0.8824 0.023 Uiso 1 1 calc R . .
C21 C 0.78772(12) 0.3194(5) 0.97298(16) 0.0204(8) Uani 1 1 d . . .
H21 H 0.7817 0.3820 0.9964 0.024 Uiso 1 1 calc R . .
C22 C 0.82682(11) 0.3221(5) 0.98109(15) 0.0173(7) Uani 1 1 d . . .
H22 H 0.8470 0.3884 1.0097 0.021 Uiso 1 1 calc R . .
C23 C 0.83699(12) 0.2267(5) 0.94707(16) 0.0157(7) Uani 1 1 d . . .
C24 C 0.87922(12) 0.2290(5) 0.95628(16) 0.0165(7) Uani 1 1 d . . .
C25 C 0.90215(12) 0.3807(5) 0.97000(16) 0.0185(8) Uani 1 1 d . . .
H25 H 0.8906 0.4824 0.9732 0.022 Uiso 1 1 calc R . .
C26 C 0.94153(12) 0.3807(5) 0.97879(15) 0.0186(8) Uani 1 1 d . . .
H26 H 0.9564 0.4825 0.9876 0.022 Uiso 1 1 calc R . .
C27 C 0.93765(11) 0.0824(5) 0.96237(15) 0.0166(7) Uani 1 1 d . . .
H27 H 0.9501 -0.0186 0.9607 0.020 Uiso 1 1 calc R . .
C28 C 0.89772(11) 0.0792(5) 0.95232(15) 0.0164(7) Uani 1 1 d . . .
H28 H 0.8831 -0.0234 0.9429 0.020 Uiso 1 1 calc R . .
C29 C 0.32652(12) 0.7239(5) 0.48750(17) 0.0200(8) Uani 1 1 d . . .
H29 H 0.3545 0.6978 0.5073 0.024 Uiso 1 1 calc R . .
C30 C 0.30415(12) 0.7147(5) 0.51350(16) 0.0206(8) Uani 1 1 d . . .
H30 H 0.3173 0.6824 0.5508 0.025 Uiso 1 1 calc R . .
C31 C 0.26193(12) 0.7522(4) 0.48572(16) 0.0154(7) Uani 1 1 d . . .
C32 C 0.24414(12) 0.7946(5) 0.42900(16) 0.0200(8) Uani 1 1 d . . .
H32 H 0.2160 0.8169 0.4081 0.024 Uiso 1 1 calc R . .
C33 C 0.26763(12) 0.8035(5) 0.40389(16) 0.0203(8) Uani 1 1 d . . .
H33 H 0.2551 0.8324 0.3664 0.024 Uiso 1 1 calc R . .
C34 C 0.5000 0.7369(7) 0.7500 0.0246(13) Uani 1 2 d S T P
C35 C 0.5341(2) 0.6395(8) 0.7509(2) 0.0582(18) Uani 1 1 d . . .
H35A H 0.5531 0.7179 0.7490 0.087 Uiso 1 1 calc GR . .
H35B H 0.5232 0.5633 0.7195 0.087 Uiso 1 1 calc GR . .
H35C H 0.5483 0.5742 0.7847 0.087 Uiso 1 1 calc GR . .
C36 C 0.69387(19) 0.8910(7) 0.6878(2) 0.0401(12) Uani 1 1 d . . .
H36A H 0.7101 0.7883 0.6970 0.060 Uiso 1 1 calc GR . .
H36B H 0.6978 0.9575 0.6618 0.060 Uiso 1 1 calc GR . .
H36C H 0.6653 0.8614 0.6713 0.060 Uiso 1 1 calc GR . .
C37 C 0.70705(14) 0.9941(6) 0.73965(19) 0.0299(9) Uani 1 1 d . . .
C38 C 0.69367(18) 1.1767(7) 0.7322(2) 0.0450(13) Uani 1 1 d . . .
H38A H 0.6981 1.2215 0.7669 0.068 Uiso 1 1 calc GR . .
H38B H 0.6649 1.1841 0.7046 0.068 Uiso 1 1 calc GR . .
H38C H 0.7094 1.2422 0.7202 0.068 Uiso 1 1 calc GR . .

loop_
_atom_site_aniso_label
_atom_site_aniso_U_11
_atom_site_aniso_U_22
_atom_site_aniso_U_33
_atom_site_aniso_U_23
_atom_site_aniso_U_13
_atom_site_aniso_U_12
Br1 0.0177(2) 0.0229(2) 0.0212(2) -0.00038(14) 0.00929(17) -0.00559(14)
Br2 0.0136(2) 0.0186(2) 0.0227(2) 0.00475(13) 0.00992(17) 0.00172(13)
O1 0.0112(12) 0.0196(13) 0.0132(12) -0.0014(10) 0.0031(10) -0.0012(10)
O2 0.0148(12) 0.0261(14) 0.0149(12) 0.0033(11) 0.0064(10) -0.0030(11)
O3 0.0109(12) 0.0224(14) 0.0184(12) 0.0072(10) 0.0079(10) 0.0019(10)
O4 0.0142(12) 0.0218(14) 0.0250(14) 0.0083(11) 0.0128(11) 0.0053(10)
O5 0.0076(12) 0.0353(16) 0.0254(14) 0.0081(12) 0.0076(11) 0.0035(11)
O6 0.0083(12) 0.0289(15) 0.0238(14) -0.0008(11) 0.0101(11) 0.0011(10)
O7 0.0178(14) 0.0372(17) 0.0246(15) 0.0064(12) 0.0132(12) 0.0027(12)
O8 0.060(2) 0.0377(19) 0.0270(18) -0.0027(15) 0.0156(17) 0.0014(17)
O9 0.0186(19) 0.019(2) 0.032(2) 0.000 0.0102(17) 0.000
N1 0.0119(15) 0.0217(16) 0.0179(16) 0.0060(12) 0.0062(13) 0.0031(12)
N2 0.0105(15) 0.0244(17) 0.0133(15) 0.0018(12) 0.0062(13) 0.0016(12)
N3 0.0160(16) 0.0207(16) 0.0187(16) 0.0027(12) 0.0088(14) 0.0017(12)
C1 0.0082(16) 0.0181(18) 0.0132(17) -0.0006(13) 0.0044(14) 0.0033(13)
C2 0.0120(17) 0.0190(18) 0.0154(17) 0.0021(13) 0.0076(14) 0.0024(13)
C3 0.0127(16) 0.0150(17) 0.0176(17) -0.0010(14) 0.0080(14) -0.0020(13)
C4 0.0120(16) 0.0146(17) 0.0150(17) -0.0029(13) 0.0057(14) 0.0011(13)
C5 0.0092(16) 0.0180(18) 0.0136(17) 0.0013(13) 0.0060(14) 0.0041(13)
C6 0.0074(15) 0.0142(16) 0.0141(17) 0.0007(13) 0.0053(14) 0.0006(13)
C7 0.0109(17) 0.0231(19) 0.0116(16) -0.0023(13) 0.0052(14) -0.0023(14)
C8 0.0098(16) 0.0197(18) 0.0121(16) 0.0005(14) 0.0033(13) 0.0022(14)
C9 0.0129(16) 0.0167(17) 0.0126(16) 0.0020(13) 0.0046(13) 0.0014(13)
C10 0.0128(17) 0.0186(18) 0.0126(16) -0.0017(13) 0.0064(14) -0.0013(14)
C11 0.0090(17) 0.0236(19) 0.0111(16) -0.0025(13) 0.0039(14) -0.0002(14)
C12 0.0091(16) 0.0204(18) 0.0104(15) -0.0008(13) 0.0042(13) 0.0008(14)
C13 0.0089(16) 0.0192(18) 0.0093(15) 0.0001(13) 0.0038(13) -0.0001(14)
C14 0.0168(18) 0.0190(19) 0.0161(17) -0.0039(14) 0.0058(15) -0.0002(15)
C15 0.025(2) 0.0210(19) 0.027(2) -0.0030(16) 0.0124(17) 0.0058(16)
C16 0.0091(16) 0.0215(19) 0.0092(15) -0.0003(14) 0.0028(13) -0.0006(14)
C17 0.0153(17) 0.0160(18) 0.0173(17) -0.0031(14) 0.0094(14) -0.0035(14)
C18 0.023(2) 0.020(2) 0.027(2) -0.0043(15) 0.0148(17) -0.0068(15)
C19 0.0160(19) 0.026(2) 0.0193(18) 0.0008(15) 0.0076(15) -0.0018(15)
C20 0.0171(18) 0.0221(19) 0.0192(18) -0.0008(15) 0.0096(15) 0.0010(15)
C21 0.0184(18) 0.025(2) 0.0190(18) 0.0024(15) 0.0106(15) 0.0040(16)
C22 0.0148(17) 0.0200(19) 0.0158(17) 0.0015(14) 0.0068(14) 0.0022(14)
C23 0.0121(18) 0.0202(18) 0.0148(17) 0.0040(14) 0.0066(15) 0.0026(14)
C24 0.0135(18) 0.0215(19) 0.0141(17) 0.0014(14) 0.0065(15) 0.0009(14)
C25 0.0169(18) 0.0193(19) 0.0209(18) -0.0034(14) 0.0106(15) 0.0006(14)
C26 0.0142(17) 0.023(2) 0.0182(18) -0.0049(14) 0.0076(15) -0.0009(14)
C27 0.0148(17) 0.0200(18) 0.0153(17) 0.0029(14) 0.0077(14) 0.0037(14)
C28 0.0162(17) 0.0186(18) 0.0162(17) 0.0018(14) 0.0096(15) 0.0010(14)
C29 0.0112(18) 0.026(2) 0.0169(18) 0.0023(15) 0.0029(15) 0.0044(14)
C30 0.0146(18) 0.028(2) 0.0146(17) 0.0035(15) 0.0040(15) 0.0034(15)
C31 0.0120(18) 0.0140(17) 0.0155(18) -0.0001(13) 0.0036(15) 0.0013(13)
C32 0.0128(17) 0.025(2) 0.0162(18) 0.0025(15) 0.0030(15) 0.0037(15)
C33 0.0133(18) 0.026(2) 0.0153(17) 0.0035(15) 0.0029(15) 0.0012(15)
C34 0.034(3) 0.019(3) 0.011(2) 0.000 0.004(2) 0.000
C35 0.075(4) 0.046(3) 0.034(3) 0.000(2) 0.013(3) 0.038(3)
C36 0.059(3) 0.038(3) 0.026(2) -0.0027(19) 0.023(2) 0.000(2)
C37 0.030(2) 0.032(2) 0.030(2) -0.0041(19) 0.0170(19) -0.0043(18)
C38 0.045(3) 0.041(3) 0.045(3) -0.008(2) 0.020(2) 0.008(2)

loop_
_atom_type_symbol
_atom_type_description
_atom_type_scat_dispersion_real
_atom_type_scat_dispersion_imag
_atom_type_scat_source
C C 0.0033 0.0016 'International Tables Vol C Tables 4.2.6.8 and 6.1.1.4'
H H 0.0000 0.0000 'International Tables Vol C Tables 4.2.6.8 and 6.1.1.4'
Br Br -0.2901 2.4595 'International Tables Vol C Tables 4.2.6.8 and 6.1.1.4'
N N 0.0061 0.0033 'International Tables Vol C Tables 4.2.6.8 and 6.1.1.4'
O O 0.0106 0.0060 'International Tables Vol C Tables 4.2.6.8 and 6.1.1.4'

loop_
_exptl_crystal_face_index_h
_exptl_crystal_face_index_k
_exptl_crystal_face_index_l
_exptl_crystal_face_perp_dist
_exptl_oxdiff_crystal_face_indexfrac_h
_exptl_oxdiff_crystal_face_indexfrac_k
_exptl_oxdiff_crystal_face_indexfrac_l
_exptl_oxdiff_crystal_face_x
_exptl_oxdiff_crystal_face_y
_exptl_oxdiff_crystal_face_z
0 0 -12 0.0345 -0.0038 0.0001 -11.9989 0.1190 0.3770 0.9201
0 0 12 0.0323 0.0038 -0.0001 11.9989 -0.1190 -0.3770 -0.9201
-11 -5 5 0.0726 -10.9993 -5.0000 4.9997 0.3451 0.8867 -0.4365
12 5 -5 0.1096 11.9994 5.0000 -4.9998 -0.3250 -0.9195 0.4086
28 -1 -18 0.0355 27.9969 -0.9999 -17.9993 0.8651 -0.2157 0.5284
-27 0 18 0.0282 -26.9968 -0.0001 17.9992 -0.7218 0.3196 -0.6282
28 1 -6 0.0441 28.0006 0.9999 -6.0003 0.4997 -0.8660 -0.2479
-24 0 2 0.0132 -24.0015 0.0001 2.0006 -0.5028 0.7239 0.5151
-30 -2 14 0.0088 -29.9983 -2.0000 13.9996 -0.4961 0.8169 -0.3817
19 2 -16 0.0647 18.9967 2.0001 -15.9991 0.2945 -0.3934 0.8414
-11 -4 9 0.0464 -10.9981 -4.0000 8.9994 0.1823 0.6244 -0.6713
-6 5 1 0.0931 -6.0003 5.0000 1.0003 -0.7467 -0.5179 0.4499
29 -1 -8 0.0306 29.0001 -1.0000 -8.0002 0.7861 -0.5627 -0.2662

loop_
_geom_angle_atom_site_label_1
_geom_angle_atom_site_label_2
_geom_angle_atom_site_label_3
_geom_angle
_geom_angle_site_symmetry_1
_geom_angle_site_symmetry_3
C4 O1 H1 114.4 . .
C2 O2 H2 99.9 . .
C10 O3 H3 137.3 . .
C8 O4 H4 119.8 . .
O5 N1 C19 119.5(3) . .
O5 N1 C21 119.8(3) . .
C19 N1 C21 120.6(3) . .
O6 N2 C26 119.7(3) . .
O6 N2 C27 119.3(3) . .
C26 N2 C27 120.9(3) . .
O7 N3 C29 120.1(3) . .
O7 N3 C33 120.8(3) . .
C29 N3 C33 119.1(3) . .
C2 C1 C13 121.3(3) . .
C6 C1 C2 118.1(3) . .
C6 C1 C13 120.6(3) . .
O2 C2 C1 122.7(3) . .
O2 C2 C3 117.8(3) . .
C3 C2 C1 119.4(3) . .
C2 C3 Br1 119.1(3) . .
C4 C3 Br1 119.9(3) . .
C4 C3 C2 120.9(3) . .
O1 C4 C5 120.5(3) . .
C3 C4 O1 119.2(3) . .
C3 C4 C5 120.2(3) . .
C4 C5 C16 120.9(3) . 2_656
C6 C5 C4 117.8(3) . .
C6 C5 C16 121.3(3) . 2_656
C1 C6 C5 123.4(3) . .
C1 C6 H6 118.3 . .
C5 C6 H6 118.3 . .
C8 C7 C16 118.4(3) . .
C12 C7 C8 117.2(3) . .
C12 C7 C16 124.3(3) . .
O4 C8 C7 123.7(3) . .
O4 C8 C9 116.5(3) . .
C9 C8 C7 119.9(3) . .
C8 C9 Br2 120.0(3) . .
C10 C9 Br2 118.5(3) . .
C10 C9 C8 121.4(3) . .
O3 C10 C9 122.0(3) . .
O3 C10 C11 118.2(3) . .
C9 C10 C11 119.7(3) . .
C10 C11 C13 118.0(3) . .
C12 C11 C10 117.7(3) . .
C12 C11 C13 124.2(3) . .
C7 C12 H12 118.0 . .
C11 C12 C7 124.0(4) . .
C11 C12 H12 118.0 . .
C1 C13 H13 106.8 . .
C1 C13 C14 111.4(3) . .
C11 C13 C1 110.8(3) . .
C11 C13 H13 106.8 . .
C11 C13 C14 113.8(3) . .
C14 C13 H13 106.8 . .
C13 C14 H14A 109.1 . .
C13 C14 H14B 109.1 . .
H14A C14 H14B 107.8 . .
C15 C14 C13 112.6(3) . .
C15 C14 H14A 109.1 . .
C15 C14 H14B 109.1 . .
C14 C15 H15A 109.5 . .
C14 C15 H15B 109.5 . .
C14 C15 H15C 109.5 . .
H15A C15 H15B 109.5 . .
H15A C15 H15C 109.5 . .
H15B C15 H15C 109.5 . .
C5 C16 H16 106.5 2_656 .
C5 C16 C17 110.6(3) 2_656 .
C7 C16 C5 112.2(3) . 2_656
C7 C16 H16 106.5 . .
C7 C16 C17 114.1(3) . .
C17 C16 H16 106.5 . .
C16 C17 H17A 109.1 . .
C16 C17 H17B 109.1 . .
H17A C17 H17B 107.8 . .
C18 C17 C16 112.7(3) . .
C18 C17 H17A 109.1 . .
C18 C17 H17B 109.1 . .
C17 C18 H18A 109.5 . .
C17 C18 H18B 109.5 . .
C17 C18 H18C 109.5 . .
H18A C18 H18B 109.5 . .
H18A C18 H18C 109.5 . .
H18B C18 H18C 109.5 . .
N1 C19 H19 119.7 . .
N1 C19 C20 120.6(4) . .
C20 C19 H19 119.7 . .
C19 C20 H20 119.7 . .
C19 C20 C23 120.5(4) . .
C23 C20 H20 119.7 . .
N1 C21 H21 119.9 . .
N1 C21 C22 120.1(4) . .
C22 C21 H21 119.9 . .
C21 C22 H22 119.4 . .
C21 C22 C23 121.2(4) . .
C23 C22 H22 119.4 . .
C20 C23 C22 116.9(3) . .
C20 C23 C24 122.1(3) . .
C22 C23 C24 120.9(3) . .
C25 C24 C23 121.2(3) . .
C28 C24 C23 120.9(3) . .
C28 C24 C25 117.9(4) . .
C24 C25 H25 119.7 . .
C26 C25 C24 120.6(4) . .
C26 C25 H25 119.7 . .
N2 C26 C25 120.2(4) . .
N2 C26 H26 119.9 . .
C25 C26 H26 119.9 . .
N2 C27 H27 120.0 . .
N2 C27 C28 120.1(3) . .
C28 C27 H27 120.0 . .
C24 C28 H28 119.9 . .
C27 C28 C24 120.3(4) . .
C27 C28 H28 119.9 . .
N3 C29 H29 119.4 . .
N3 C29 C30 121.2(4) . .
C30 C29 H29 119.4 . .
C29 C30 H30 119.0 . .
C29 C30 C31 121.9(4) . .
C31 C30 H30 119.0 . .
C30 C31 C31 121.9(4) . 7_566
C30 C31 C32 115.5(4) . .
C32 C31 C31 122.6(4) . 7_566
C31 C32 H32 119.4 . .
C33 C32 C31 121.2(4) . .
C33 C32 H32 119.4 . .
N3 C33 C32 120.9(4) . .
N3 C33 H33 119.5 . .
C32 C33 H33 119.5 . .
O9 C34 C35 120.8(4) . .
O9 C34 C35 120.8(4) . 2_656
C35 C34 C35 118.3(7) . 2_656
C34 C35 H35A 109.5 . .
C34 C35 H35B 109.5 . .
C34 C35 H35C 109.5 . .
H35A C35 H35B 109.5 . .
H35A C35 H35C 109.5 . .
H35B C35 H35C 109.5 . .
H36A C36 H36B 109.5 . .
H36A C36 H36C 109.5 . .
H36B C36 H36C 109.5 . .
C37 C36 H36A 109.5 . .
C37 C36 H36B 109.5 . .
C37 C36 H36C 109.5 . .
O8 C37 C36 120.4(5) . .
O8 C37 C38 122.6(4) . .
C38 C37 C36 117.0(4) . .
C37 C38 H38A 109.5 . .
C37 C38 H38B 109.5 . .
C37 C38 H38C 109.5 . .
H38A C38 H38B 109.5 . .
H38A C38 H38C 109.5 . .
H38B C38 H38C 109.5 . .

loop_
_geom_bond_atom_site_label_1
_geom_bond_atom_site_label_2
_geom_bond_distance
_geom_bond_site_symmetry_2
Br1 C3 1.891(4) .
Br2 C9 1.888(4) .
O1 H1 0.8366 .
O1 C4 1.393(4) .
O2 H2 0.8294 .
O2 C2 1.364(4) .
O3 H3 0.8621 .
O3 C10 1.365(4) .
O4 H4 0.8277 .
O4 C8 1.365(4) .
O5 N1 1.325(4) .
O6 N2 1.324(4) .
O7 N3 1.304(5) .
O8 C37 1.216(6) .
O9 C34 1.215(7) .
N1 C19 1.355(5) .
N1 C21 1.357(5) .
N2 C26 1.354(5) .
N2 C27 1.361(5) .
N3 C29 1.357(5) .
N3 C33 1.359(5) .
C1 C2 1.403(5) .
C1 C6 1.386(5) .
C1 C13 1.528(5) .
C2 C3 1.402(5) .
C3 C4 1.393(5) .
C4 C5 1.397(5) .
C5 C6 1.390(5) .
C5 C16 1.526(5) 2_656
C6 H6 0.9300 .
C7 C8 1.400(5) .
C7 C12 1.400(5) .
C7 C16 1.520(5) .
C8 C9 1.400(5) .
C9 C10 1.388(5) .
C10 C11 1.407(5) .
C11 C12 1.385(5) .
C11 C13 1.516(5) .
C12 H12 0.9300 .
C13 H13 0.9800 .
C13 C14 1.539(5) .
C14 H14A 0.9700 .
C14 H14B 0.9700 .
C14 C15 1.526(5) .
C15 H15A 0.9600 .
C15 H15B 0.9600 .
C15 H15C 0.9600 .
C16 C5 1.526(5) 2_656
C16 H16 0.9800 .
C16 C17 1.539(5) .
C17 H17A 0.9700 .
C17 H17B 0.9700 .
C17 C18 1.537(5) .
C18 H18A 0.9600 .
C18 H18B 0.9600 .
C18 H18C 0.9600 .
C19 H19 0.9300 .
C19 C20 1.376(5) .
C20 H20 0.9300 .
C20 C23 1.401(6) .
C21 H21 0.9300 .
C21 C22 1.371(5) .
C22 H22 0.9300 .
C22 C23 1.401(5) .
C23 C24 1.476(5) .
C24 C25 1.398(5) .
C24 C28 1.393(5) .
C25 H25 0.9300 .
C25 C26 1.374(5) .
C26 H26 0.9300 .
C27 H27 0.9300 .
C27 C28 1.382(5) .
C28 H28 0.9300 .
C29 H29 0.9300 .
C29 C30 1.362(6) .
C30 H30 0.9300 .
C30 C31 1.401(6) .
C31 C31 1.470(8) 7_566
C31 C32 1.407(5) .
C32 H32 0.9300 .
C32 C33 1.378(6) .
C33 H33 0.9300 .
C34 C35 1.482(6) 2_656
C34 C35 1.482(6) .
C35 H35A 0.9600 .
C35 H35B 0.9600 .
C35 H35C 0.9600 .
C36 H36A 0.9600 .
C36 H36B 0.9600 .
C36 H36C 0.9600 .
C36 C37 1.501(6) .
C37 C38 1.490(7) .
C38 H38A 0.9600 .
C38 H38B 0.9600 .
C38 H38C 0.9600 .
